data_4316847
loop_
_publ_author_name
'Alexander N. Kornev'
'Natalia V. Belina'
'Vyacheslav V. Sushev'
'Julia S. Panova'
'Olga V. Lukoyanova'
'Sergey Y. Ketkov'
'Georgy K. Fukin'
'Mikhail A. Lopatin'
'Gleb A. Abakumov'

_publ_section_title
;
 Chemistry of the Phosphorus-Nitrogen Ligands. Multiple Isomeric
 Transformations of the Diphosphinohydrazine Bearing 8-Quinolyl
 Substituent: P\\rightarrowC, P\\rightarrowN, and P\\rightarrowP
 Migrations Caused by Different Factors
;
_journal_name_full 'Inorganic Chemistry'
_journal_page_first 9677
_journal_page_last 9682
_journal_paper_doi 10.1021/ic101410u
_journal_volume 49
_journal_year 2010
_chemical_formula_sum 'C76 H72 I2 N6 O P4 Zn2'
_chemical_formula_weight 1593.82
_chemical_name_systematic
; 
 ? 
;
_space_group_IT_number 2
_symmetry_cell_setting triclinic
_symmetry_space_group_name_Hall '-P 1'
_symmetry_space_group_name_H-M 'P -1'
_atom_sites_solution_hydrogens geom
_atom_sites_solution_primary direct
_atom_sites_solution_secondary difmap
_audit_creation_method SHELXL-97
_cell_angle_alpha 107.3020(10)
_cell_angle_beta 114.3250(10)
_cell_angle_gamma 94.7250(10)
_cell_formula_units_Z 1
_cell_length_a 12.3881(5)
_cell_length_b 12.4416(5)
_cell_length_c 12.9177(5)
_cell_measurement_reflns_used 900
_cell_measurement_temperature 100(2)
_cell_measurement_theta_max 30
_cell_measurement_theta_min 2
_cell_volume 1683.42(12)
_computing_cell_refinement 'Bruker SMART'
_computing_data_collection 'Bruker SMART'
_computing_data_reduction 'Bruker SHELXTL'
_computing_molecular_graphics 'Bruker SHELXTL'
_computing_publication_material 'Bruker SHELXTL'
_computing_structure_refinement 'SHELXL-97 (Sheldrick, 2008)'
_computing_structure_solution 'SHELXS-97 (Sheldrick, 2008)'
_diffrn_ambient_temperature 100(2)
_diffrn_measured_fraction_theta_full 0.989
_diffrn_measured_fraction_theta_max 0.989
_diffrn_measurement_device_type 'CCD area detector'
_diffrn_measurement_method 'phi and omega scans'
_diffrn_radiation_monochromator graphite
_diffrn_radiation_source 'fine-focus sealed tube'
_diffrn_radiation_type MoK\a
_diffrn_radiation_wavelength 0.71073
_diffrn_reflns_av_R_equivalents 0.0241
_diffrn_reflns_av_sigmaI/netI 0.0348
_diffrn_reflns_limit_h_max 15
_diffrn_reflns_limit_h_min -15
_diffrn_reflns_limit_k_max 15
_diffrn_reflns_limit_k_min -15
_diffrn_reflns_limit_l_max 15
_diffrn_reflns_limit_l_min -15
_diffrn_reflns_number 14341
_diffrn_reflns_theta_full 26.00
_diffrn_reflns_theta_max 26.00
_diffrn_reflns_theta_min 2.45
_exptl_absorpt_coefficient_mu 1.775
_exptl_absorpt_correction_T_max 0.8710
_exptl_absorpt_correction_T_min 0.8152
_exptl_absorpt_correction_type multi-scan
_exptl_absorpt_process_details 'SADABS (Sheldrick, 2008)'
_exptl_crystal_colour yellow
_exptl_crystal_density_diffrn 1.572
_exptl_crystal_density_method 'not measured'
_exptl_crystal_description prism
_exptl_crystal_F_000 804
_exptl_crystal_size_max 0.12
_exptl_crystal_size_mid 0.10
_exptl_crystal_size_min 0.08
_refine_diff_density_max 1.433
_refine_diff_density_min -1.053
_refine_diff_density_rms 0.129
_refine_ls_extinction_method none
_refine_ls_goodness_of_fit_ref 1.059
_refine_ls_hydrogen_treatment constr
_refine_ls_matrix_type full
_refine_ls_number_parameters 394
_refine_ls_number_reflns 6547
_refine_ls_number_restraints 8
_refine_ls_restrained_S_all 1.068
_refine_ls_R_factor_all 0.0535
_refine_ls_R_factor_gt 0.0419
_refine_ls_shift/su_max 0.000
_refine_ls_shift/su_mean 0.000
_refine_ls_structure_factor_coef Fsqd
_refine_ls_weighting_details 'calc w=1/[\s^2^(Fo^2^)+(0.0743P)^2^+0.7881P] where P=(Fo^2^+2Fc^2^)/3'
_refine_ls_weighting_scheme calc
_refine_ls_wR_factor_gt 0.1099
_refine_ls_wR_factor_ref 0.1154
_reflns_number_gt 5433
_reflns_number_total 6547
_reflns_threshold_expression >2sigma(I)
_cod_data_source_file ic101410u_si_002_3.cif
_cod_data_source_block znim
_cod_depositor_comments
;
The following automatic conversions were performed:

'_symmetry_cell_setting' value 'Triclinic' changed to 'triclinic'
according to the built-in table from CIF Core dictionary named
'cif_core.dic' version 2.4.1 from 2010-06-29.

Automatic conversion script
Id: cif_fix_values 1646 2011-03-28 12:23:43Z adriana 
;
_cod_original_cell_volume 1683.41(12)
_cod_database_code 4316847

loop_
_symmetry_equiv_pos_as_xyz
'x, y, z'
'-x, -y, -z'

loop_
_atom_site_label
_atom_site_type_symbol
_atom_site_fract_x
_atom_site_fract_y
_atom_site_fract_z
_atom_site_U_iso_or_equiv
_atom_site_adp_type
_atom_site_occupancy
_atom_site_symmetry_multiplicity
_atom_site_calc_flag
_atom_site_refinement_flags
_atom_site_disorder_assembly
_atom_site_disorder_group
Zn1 Zn 0.10339(3) 0.31660(3) 0.41032(3) 0.01780(7) Uani 1 1 d . . .
I1 I 0.293102(16) 0.240561(16) 0.414193(16) 0.02651(5) Uani 1 1 d . . .
P1 P 0.01846(6) 0.40516(6) 0.26481(6) 0.01744(15) Uani 1 1 d . . .
N1 N 0.0917(2) 0.35162(19) 0.56528(19) 0.0181(5) Uani 1 1 d . . .
C1 C 0.0194(2) 0.2585(2) 0.5645(2) 0.0202(6) Uani 1 1 d . . .
P2 P -0.16811(6) 0.53446(6) 0.30804(6) 0.01704(15) Uani 1 1 d . . .
N2 N -0.0224(2) 0.16460(19) 0.3560(2) 0.0205(5) Uani 1 1 d . . .
C2 C -0.0030(2) 0.2532(2) 0.6594(2) 0.0225(7) Uani 1 1 d . . .
H2A H 0.0329 0.3181 0.7339 0.027 Uiso 1 1 calc R . .
N3 N -0.0963(2) 0.4622(2) 0.2503(2) 0.0220(6) Uani 1 1 d . . .
C3 C -0.0771(3) 0.1550(3) 0.6493(3) 0.0278(7) Uani 1 1 d . . .
H3B H -0.0881 0.1545 0.7177 0.033 Uiso 1 1 calc R . .
C4 C -0.1341(3) 0.0596(3) 0.5424(3) 0.0283(7) Uani 1 1 d . . .
H4A H -0.1839 -0.0062 0.5369 0.034 Uiso 1 1 calc R . .
C5 C -0.1171(3) 0.0611(2) 0.4413(3) 0.0235(7) Uani 1 1 d . . .
C6 C -0.1737(3) -0.0316(3) 0.3264(3) 0.0300(8) Uani 1 1 d . . .
H6A H -0.2259 -0.0991 0.3150 0.036 Uiso 1 1 calc R . .
C7 C -0.1535(3) -0.0243(2) 0.2332(3) 0.0302(8) Uani 1 1 d . . .
H7A H -0.1915 -0.0863 0.1563 0.036 Uiso 1 1 calc R . .
C8 C -0.0755(3) 0.0759(2) 0.2509(2) 0.0240(7) Uani 1 1 d . . .
H8A H -0.0606 0.0798 0.1854 0.029 Uiso 1 1 calc R . .
C9 C -0.0410(2) 0.1598(2) 0.4522(2) 0.0194(6) Uani 1 1 d . . .
C10 C -0.0388(3) 0.2817(2) 0.1217(2) 0.0217(6) Uani 1 1 d . . .
C11 C -0.1626(3) 0.2316(2) 0.0533(3) 0.0266(7) Uani 1 1 d . . .
H11A H -0.2194 0.2634 0.0773 0.032 Uiso 1 1 calc R . .
C12 C -0.2025(3) 0.1312(3) -0.0539(3) 0.0377(9) Uani 1 1 d . . .
H12A H -0.2871 0.0956 -0.1012 0.045 Uiso 1 1 calc RD . .
C13 C -0.1237(4) 0.0856(3) -0.0895(3) 0.0410(9) Uani 1 1 d . . .
H13A H -0.1525 0.0189 -0.1617 0.049 Uiso 1 1 calc R . .
C14 C -0.0011(3) 0.1357(3) -0.0216(3) 0.0399(9) Uani 1 1 d . . .
H14A H 0.0547 0.1030 -0.0468 0.048 Uiso 1 1 calc R . .
C15 C 0.0420(3) 0.2335(3) 0.0835(3) 0.0290(7) Uani 1 1 d . . .
H15A H 0.1269 0.2677 0.1295 0.035 Uiso 1 1 calc R . .
C16 C 0.1306(2) 0.4988(2) 0.2529(2) 0.0210(6) Uani 1 1 d . . .
C17 C 0.2532(3) 0.5218(2) 0.3277(3) 0.0258(7) Uani 1 1 d . . .
H17A H 0.2815 0.4890 0.3889 0.031 Uiso 1 1 calc R . .
C18 C 0.3370(3) 0.5923(3) 0.3157(3) 0.0337(8) Uani 1 1 d . . .
H18A H 0.4219 0.6070 0.3676 0.040 Uiso 1 1 calc R . .
C19 C 0.2951(3) 0.6405(3) 0.2273(3) 0.0336(8) Uani 1 1 d . . .
H19A H 0.3515 0.6888 0.2183 0.040 Uiso 1 1 calc R . .
C20 C 0.1721(3) 0.6191(3) 0.1519(3) 0.0298(7) Uani 1 1 d . . .
H20A H 0.1442 0.6532 0.0918 0.036 Uiso 1 1 calc R . .
C21 C 0.0891(3) 0.5482(2) 0.1633(2) 0.0236(7) Uani 1 1 d . . .
H21A H 0.0043 0.5331 0.1108 0.028 Uiso 1 1 calc R . .
C22 C -0.2716(2) 0.5833(2) 0.1930(2) 0.0208(6) Uani 1 1 d . . .
C23 C -0.2883(3) 0.5388(3) 0.0736(2) 0.0253(7) Uani 1 1 d . . .
H23A H -0.2471 0.4818 0.0516 0.030 Uiso 1 1 calc R . .
C24 C -0.3654(3) 0.5780(3) -0.0134(3) 0.0313(8) Uani 1 1 d . . .
H24A H -0.3759 0.5487 -0.0946 0.038 Uiso 1 1 calc R . .
C25 C -0.4270(3) 0.6596(3) 0.0180(3) 0.0335(8) Uani 1 1 d . . .
H25A H -0.4803 0.6855 -0.0421 0.040 Uiso 1 1 calc R . .
C26 C -0.4112(3) 0.7041(3) 0.1372(3) 0.0282(8) Uani 1 1 d . . .
H26A H -0.4540 0.7596 0.1586 0.034 Uiso 1 1 calc R . .
C27 C -0.3317(2) 0.6664(2) 0.2248(3) 0.0229(7) Uani 1 1 d . . .
H27A H -0.3188 0.6978 0.3067 0.027 Uiso 1 1 calc R . .
C28 C -0.2632(2) 0.4452(2) 0.3403(2) 0.0198(6) Uani 1 1 d . . .
C29 C -0.3831(3) 0.4499(2) 0.3138(2) 0.0243(7) Uani 1 1 d . . .
H29A H -0.4157 0.5068 0.2833 0.029 Uiso 1 1 calc R . .
C30 C -0.4560(3) 0.3732(3) 0.3309(3) 0.0270(7) Uani 1 1 d . . .
H30A H -0.5377 0.3778 0.3122 0.032 Uiso 1 1 calc R . .
C31 C -0.4091(3) 0.2899(3) 0.3755(3) 0.0298(7) Uani 1 1 d . . .
H31A H -0.4593 0.2358 0.3854 0.036 Uiso 1 1 calc R . .
C32 C -0.2892(3) 0.2858(3) 0.4056(3) 0.0376(8) Uani 1 1 d . . .
H32A H -0.2566 0.2302 0.4385 0.045 Uiso 1 1 calc R . .
C33 C -0.2156(3) 0.3621(3) 0.3883(3) 0.0298(7) Uani 1 1 d . . .
H33A H -0.1335 0.3582 0.4087 0.036 Uiso 1 1 calc R . .
O1S O -0.5577(5) -0.0409(7) -0.5083(3) 0.1041(13) Uani 0.50 1 d PD . .
C4S C -0.5801(4) 0.0145(9) -0.4062(5) 0.1041(13) Uani 0.50 1 d PD . .
H4SA H -0.6136 -0.0357 -0.3800 0.125 Uiso 0.50 1 d P . .
H4SB H -0.6276 0.0731 -0.4186 0.125 Uiso 0.50 1 d P . .
C5S C -0.4505(4) 0.0741(6) -0.3201(5) 0.1041(13) Uani 1 1 d D . .
H5SA H -0.4473 0.1567 -0.2812 0.125 Uiso 1 1 calc R . .
H5SB H -0.4235 0.0415 -0.2549 0.125 Uiso 1 1 calc R . .
C6S C -0.6326(9) -0.0700(11) -0.6366(5) 0.1041(13) Uani 0.50 1 d PD . .
H6SA H -0.6770 -0.0100 -0.6465 0.125 Uiso 0.50 1 d P . .
H6SB H -0.6898 -0.1412 -0.6648 0.125 Uiso 0.50 1 d P . .
C1S C -0.5190(4) -0.0303(3) -0.1341(4) 0.0967(11) Uani 1 1 d D . .
H1SA H -0.4481 -0.0593 -0.1378 0.116 Uiso 1 1 calc R . .
H1SB H -0.5797 -0.0406 -0.2176 0.116 Uiso 1 1 calc R . .
C2S C -0.4800(3) 0.0947(3) -0.0512(3) 0.0967(11) Uani 1 1 d D . .
H2SA H -0.5509 0.1304 -0.0669 0.116 Uiso 1 1 calc R . .
H2SB H -0.4191 0.1388 -0.0637 0.116 Uiso 1 1 calc RD . .
C3S C -0.4251(4) 0.0937(4) 0.0768(4) 0.0967(11) Uani 1 1 d D . .
H3SA H -0.3996 0.1762 0.1309 0.116 Uiso 1 1 calc R . .
H3SB H -0.3487 0.0680 0.0884 0.116 Uiso 1 1 calc R . .

loop_
_atom_site_aniso_label
_atom_site_aniso_U_11
_atom_site_aniso_U_22
_atom_site_aniso_U_33
_atom_site_aniso_U_23
_atom_site_aniso_U_13
_atom_site_aniso_U_12
Zn1 0.02097(13) 0.01526(13) 0.01889(12) 0.00681(10) 0.01023(10) 0.00474(11)
I1 0.02606(8) 0.02522(9) 0.03507(8) 0.01334(7) 0.01773(7) 0.01091(7)
P1 0.0213(3) 0.0152(3) 0.0184(3) 0.0067(2) 0.0109(2) 0.0048(2)
N1 0.0216(10) 0.0137(10) 0.0196(9) 0.0058(7) 0.0107(8) 0.0022(8)
C1 0.0233(12) 0.0165(11) 0.0219(11) 0.0080(9) 0.0105(9) 0.0058(10)
P2 0.0185(3) 0.0145(3) 0.0179(3) 0.0061(2) 0.0082(2) 0.0033(2)
N2 0.0224(10) 0.0164(10) 0.0255(9) 0.0097(8) 0.0116(8) 0.0069(8)
C2 0.0241(12) 0.0229(13) 0.0202(11) 0.0091(9) 0.0094(9) 0.0040(11)
N3 0.0234(10) 0.0207(11) 0.0231(9) 0.0087(8) 0.0112(8) 0.0058(9)
C3 0.0325(14) 0.0273(14) 0.0297(12) 0.0154(10) 0.0166(10) 0.0061(12)
C4 0.0296(13) 0.0232(13) 0.0361(13) 0.0145(11) 0.0167(11) 0.0028(11)
C5 0.0230(12) 0.0196(12) 0.0286(12) 0.0099(10) 0.0116(10) 0.0058(10)
C6 0.0323(14) 0.0158(13) 0.0384(14) 0.0076(11) 0.0153(12) 0.0013(12)
C7 0.0363(15) 0.0145(13) 0.0318(14) 0.0028(11) 0.0128(12) 0.0029(12)
C8 0.0306(13) 0.0175(12) 0.0196(11) 0.0048(9) 0.0087(10) 0.0067(11)
C9 0.0219(11) 0.0135(11) 0.0249(11) 0.0090(9) 0.0108(9) 0.0062(10)
C10 0.0319(13) 0.0172(12) 0.0192(10) 0.0091(9) 0.0127(9) 0.0060(10)
C11 0.0354(14) 0.0225(13) 0.0257(12) 0.0112(10) 0.0161(10) 0.0053(11)
C12 0.0478(18) 0.0235(15) 0.0253(14) 0.0051(12) 0.0074(13) -0.0072(14)
C13 0.076(2) 0.0179(14) 0.0258(13) 0.0021(11) 0.0252(14) 0.0049(15)
C14 0.0628(18) 0.0272(16) 0.0368(14) 0.0068(12) 0.0319(13) 0.0143(15)
C15 0.0405(15) 0.0221(13) 0.0268(12) 0.0074(10) 0.0180(11) 0.0112(12)
C16 0.0282(12) 0.0147(12) 0.0241(11) 0.0066(9) 0.0162(9) 0.0043(10)
C17 0.0264(13) 0.0238(13) 0.0283(12) 0.0122(10) 0.0117(10) 0.0060(11)
C18 0.0274(14) 0.0320(16) 0.0417(15) 0.0121(12) 0.0174(12) 0.0040(13)
C19 0.0392(14) 0.0274(15) 0.0397(13) 0.0112(12) 0.0254(11) -0.0013(13)
C20 0.0419(15) 0.0258(14) 0.0290(12) 0.0125(10) 0.0213(11) 0.0060(12)
C21 0.0292(13) 0.0191(12) 0.0245(11) 0.0087(10) 0.0141(10) 0.0040(11)
C22 0.0213(12) 0.0160(12) 0.0217(11) 0.0081(9) 0.0061(9) 0.0031(10)
C23 0.0278(13) 0.0248(13) 0.0249(12) 0.0113(10) 0.0119(10) 0.0070(11)
C24 0.0373(15) 0.0310(15) 0.0222(12) 0.0110(11) 0.0093(11) 0.0090(13)
C25 0.0359(16) 0.0289(14) 0.0301(14) 0.0155(11) 0.0065(12) 0.0088(13)
C26 0.0267(14) 0.0195(13) 0.0316(13) 0.0083(11) 0.0075(11) 0.0069(11)
C27 0.0211(12) 0.0199(12) 0.0248(12) 0.0083(10) 0.0079(10) 0.0050(10)
C28 0.0235(12) 0.0146(12) 0.0194(11) 0.0034(9) 0.0107(9) 0.0010(10)
C29 0.0258(13) 0.0235(12) 0.0278(12) 0.0155(10) 0.0114(10) 0.0087(11)
C30 0.0209(12) 0.0307(14) 0.0327(13) 0.0148(11) 0.0128(10) 0.0083(11)
C31 0.0310(13) 0.0240(14) 0.0430(13) 0.0147(11) 0.0237(11) 0.0033(11)
C32 0.0425(15) 0.0314(14) 0.0662(16) 0.0355(12) 0.0357(13) 0.0190(12)
C33 0.0276(13) 0.0276(14) 0.0468(14) 0.0202(11) 0.0231(11) 0.0111(11)
O1S 0.097(2) 0.119(3) 0.166(3) 0.083(2) 0.0972(19) 0.051(2)
C4S 0.097(2) 0.119(3) 0.166(3) 0.083(2) 0.0972(19) 0.051(2)
C5S 0.097(2) 0.119(3) 0.166(3) 0.083(2) 0.0972(19) 0.051(2)
C6S 0.097(2) 0.119(3) 0.166(3) 0.083(2) 0.0972(19) 0.051(2)
C1S 0.097(2) 0.095(2) 0.137(2) 0.0675(18) 0.0664(18) 0.0498(17)
C2S 0.097(2) 0.095(2) 0.137(2) 0.0675(18) 0.0664(18) 0.0498(17)
C3S 0.097(2) 0.095(2) 0.137(2) 0.0675(18) 0.0664(18) 0.0498(17)

loop_
_atom_type_symbol
_atom_type_description
_atom_type_scat_dispersion_real
_atom_type_scat_dispersion_imag
_atom_type_scat_source
C C 0.0033 0.0016 'International Tables Vol C Tables 4.2.6.8 and 6.1.1.4'
H H 0.0000 0.0000 'International Tables Vol C Tables 4.2.6.8 and 6.1.1.4'
N N 0.0061 0.0033 'International Tables Vol C Tables 4.2.6.8 and 6.1.1.4'
P P 0.1023 0.0942 'International Tables Vol C Tables 4.2.6.8 and 6.1.1.4'
Zn Zn 0.2839 1.4301 'International Tables Vol C Tables 4.2.6.8 and 6.1.1.4'
I I -0.4742 1.8119 'International Tables Vol C Tables 4.2.6.8 and 6.1.1.4'
O O 0.0106 0.0060 'International Tables Vol C Tables 4.2.6.8 and 6.1.1.4'

loop_
_geom_angle_atom_site_label_1
_geom_angle_atom_site_label_2
_geom_angle_atom_site_label_3
_geom_angle
_geom_angle_site_symmetry_1
_geom_angle_site_symmetry_3
_geom_angle_publ_flag
N1 Zn1 N2 83.19(9) . . ?
N1 Zn1 P1 125.42(7) . . ?
N2 Zn1 P1 107.50(7) . . ?
N1 Zn1 I1 114.37(7) . . ?
N2 Zn1 I1 102.01(7) . . ?
P1 Zn1 I1 115.05(2) . . ?
N3 P1 C16 108.90(13) . . ?
N3 P1 C10 103.94(12) . . ?
C16 P1 C10 101.48(13) . . ?
N3 P1 Zn1 123.27(10) . . ?
C16 P1 Zn1 114.48(9) . . ?
C10 P1 Zn1 101.41(10) . . ?
C1 N1 P2 119.52(19) . 2_566 ?
C1 N1 Zn1 112.25(16) . . ?
P2 N1 Zn1 127.75(14) 2_566 . ?
C2 C1 N1 126.7(2) . . ?
C2 C1 C9 116.6(3) . . ?
N1 C1 C9 116.6(3) . . ?
N3 P2 N1 119.00(12) . 2_566 ?
N3 P2 C28 111.13(13) . . ?
N1 P2 C28 105.35(12) 2_566 . ?
N3 P2 C22 106.96(14) . . ?
N1 P2 C22 107.64(12) 2_566 . ?
C28 P2 C22 106.04(13) . . ?
C8 N2 C9 119.9(2) . . ?
C8 N2 Zn1 130.0(2) . . ?
C9 N2 Zn1 109.99(15) . . ?
C1 C2 C3 122.2(2) . . ?
P2 N3 P1 150.35(16) . . ?
C4 C3 C2 121.5(3) . . ?
C3 C4 C5 118.9(3) . . ?
C4 C5 C9 119.5(2) . . ?
C4 C5 C6 123.3(3) . . ?
C9 C5 C6 117.1(3) . . ?
C7 C6 C5 120.2(3) . . ?
C6 C7 C8 119.6(3) . . ?
N2 C8 C7 121.9(3) . . ?
N2 C9 C5 121.2(2) . . ?
N2 C9 C1 117.5(2) . . ?
C5 C9 C1 121.3(3) . . ?
C11 C10 C15 119.4(2) . . ?
C11 C10 P1 120.3(2) . . ?
C15 C10 P1 120.3(2) . . ?
C10 C11 C12 118.4(3) . . ?
C13 C12 C11 121.6(3) . . ?
C12 C13 C14 119.8(3) . . ?
C13 C14 C15 120.6(4) . . ?
C14 C15 C10 120.2(3) . . ?
C17 C16 C21 119.2(3) . . ?
C17 C16 P1 122.4(2) . . ?
C21 C16 P1 118.4(2) . . ?
C16 C17 C18 121.3(3) . . ?
C19 C18 C17 119.0(3) . . ?
C20 C19 C18 120.5(3) . . ?
C19 C20 C21 120.4(3) . . ?
C20 C21 C16 119.6(3) . . ?
C27 C22 C23 120.0(3) . . ?
C27 C22 P2 120.0(2) . . ?
C23 C22 P2 120.0(2) . . ?
C24 C23 C22 119.8(3) . . ?
C25 C24 C23 120.2(3) . . ?
C24 C25 C26 120.3(3) . . ?
C25 C26 C27 119.3(3) . . ?
C22 C27 C26 120.4(3) . . ?
C29 C28 C33 118.3(3) . . ?
C29 C28 P2 123.4(2) . . ?
C33 C28 P2 118.1(2) . . ?
C30 C29 C28 121.5(3) . . ?
C29 C30 C31 119.7(3) . . ?
C32 C31 C30 119.8(3) . . ?
C31 C32 C33 120.8(3) . . ?
C32 C33 C28 119.9(3) . . ?
C6S O1S C4S 130.2(7) . . ?
C6S O1S O1S 98.8(7) . 2_454 ?
C4S O1S O1S 107.0(6) . 2_454 ?
O1S C4S C5S 95.1(4) . . ?
C6S C5S C4S 119.0(6) 2_454 . ?
C5S C6S O1S 102.5(7) 2_454 . ?
C2S C1S C3S 104.7(4) . 2_455 ?
C1S C2S C3S 105.3(4) . . ?
C2S C3S C1S 129.3(4) . 2_455 ?

loop_
_geom_bond_atom_site_label_1
_geom_bond_atom_site_label_2
_geom_bond_distance
_geom_bond_site_symmetry_2
_geom_bond_publ_flag
Zn1 N1 1.987(2) . ?
Zn1 N2 2.079(2) . ?
Zn1 P1 2.3765(8) . ?
Zn1 I1 2.5920(4) . ?
P1 N3 1.609(3) . ?
P1 C16 1.824(3) . ?
P1 C10 1.825(3) . ?
N1 C1 1.400(4) . ?
N1 P2 1.645(2) 2_566 ?
C1 C2 1.381(4) . ?
C1 C9 1.438(3) . ?
P2 N3 1.560(3) . ?
P2 N1 1.645(2) 2_566 ?
P2 C28 1.805(3) . ?
P2 C22 1.822(3) . ?
N2 C8 1.322(3) . ?
N2 C9 1.371(4) . ?
C2 C3 1.405(4) . ?
C3 C4 1.378(4) . ?
C4 C5 1.411(5) . ?
C5 C9 1.419(4) . ?
C5 C6 1.420(4) . ?
C6 C7 1.354(5) . ?
C7 C8 1.411(4) . ?
C10 C11 1.386(4) . ?
C10 C15 1.391(5) . ?
C11 C12 1.424(4) . ?
C12 C13 1.339(5) . ?
C13 C14 1.373(5) . ?
C14 C15 1.386(4) . ?
C16 C17 1.370(4) . ?
C16 C21 1.403(4) . ?
C17 C18 1.391(5) . ?
C18 C19 1.380(5) . ?
C19 C20 1.377(4) . ?
C20 C21 1.382(4) . ?
C22 C27 1.385(4) . ?
C22 C23 1.392(4) . ?
C23 C24 1.390(4) . ?
C24 C25 1.384(5) . ?
C25 C26 1.394(5) . ?
C26 C27 1.394(4) . ?
C28 C29 1.391(4) . ?
C28 C33 1.407(4) . ?
C29 C30 1.386(4) . ?
C30 C31 1.387(5) . ?
C31 C32 1.382(5) . ?
C32 C33 1.391(5) . ?
O1S C6S 1.436(4) . ?
O1S C4S 1.444(5) . ?
O1S O1S 1.581(13) 2_454 ?
C4S C5S 1.486(4) . ?
C5S C6S 1.356(13) 2_454 ?
C6S C5S 1.356(13) 2_454 ?
C1S C2S 1.503(4) . ?
C1S C3S 1.526(3) 2_455 ?
C2S C3S 1.512(4) . ?
C3S C1S 1.526(3) 2_455 ?
